data_2240512
loop_
_publ_author_name
'Stierle, Andrea'
'Stierle, Donald'
'Decato, Daniel'

_publ_section_title
;
 Redetermination and absolute configuration of berkeleydione
;
_journal_coeditor_code SU5086
_journal_issue 4
_journal_name_full 'Acta Crystallographica Section E'
_journal_page_first o248
_journal_paper_doi 10.1107/S2056989015003965
_journal_volume 71
_journal_year 2015
_chemical_formula_iupac 'C26 H32 O7'
_chemical_formula_moiety 'C26 H32 O7'
_chemical_formula_sum 'C26 H32 O7'
_chemical_formula_weight 456.51
_chemical_name_common Berkeleydione
_chemical_name_systematic
;(5a<i>S</i>,7<i>R</i>,9<i>S</i>,11<i>R</i>,11a<i>S</i>)-Methyl
9-hydroxy-1,1,5,7,9,11a-hexamethyl-14-methylidene-3,8,10-trioxo-1,3,4,5a,6,7,8,9,10,11,11a,12-dodecahydro-7,11-methanocycloocta[4,5]cyclohepta[1,2-<i>c</i>]pyran-11-carboxylate
;
_space_group_crystal_system orthorhombic
_space_group_IT_number 19
_space_group_name_Hall 'P 2ac 2ab'
_space_group_name_H-M_alt 'P 21 21 21'
_symmetry_space_group_name_Hall 'P 2ac 2ab'
_symmetry_space_group_name_H-M 'P 21 21 21'
_atom_sites_solution_hydrogens mixed
_atom_sites_solution_primary direct
_atom_sites_solution_secondary difmap
_audit_creation_method
;
Olex2 1.2
(compiled 2014.09.19 svn.r3010 for OlexSys, GUI svn.r4874)
;
_cell_angle_alpha 90
_cell_angle_beta 90
_cell_angle_gamma 90
_cell_formula_units_Z 4
_cell_length_a 9.1832(6)
_cell_length_b 14.5805(9)
_cell_length_c 17.5148(11)
_cell_measurement_reflns_used 9233
_cell_measurement_temperature 100
_cell_measurement_theta_max 74.69
_cell_measurement_theta_min 3.94
_cell_volume 2345.2(3)
_computing_cell_refinement
;
SAINT (Bruker, 2009)
;
_computing_data_collection
;
APEX2 (Bruker, 2009)
;
_computing_data_reduction
;
SAINT (Bruker, 2009)
;
_computing_molecular_graphics
;
OLEX2 (Dolomanov <i>et al.</i>,  2009)
;
_computing_publication_material
;
OLEX2 (Dolomanov <i>et al.</i>,  2009)
;
_computing_structure_refinement
;
SHELXL2014 (Sheldrick, 2015)
;
_computing_structure_solution
;
SHELXS97 (Sheldrick, 2008)
;
_diffrn_ambient_temperature 100
_diffrn_detector_area_resol_mean 10.5
_diffrn_measured_fraction_theta_full 1.000
_diffrn_measured_fraction_theta_max 0.999
_diffrn_measurement_device 'Fixed Chi Three-Circle Diffractometer'
_diffrn_measurement_device_type 'Bruker D8 Venture'
_diffrn_measurement_method '\w and \f scans'
_diffrn_radiation_monochromator 'Double Bounce Multilayer Mirror'
_diffrn_radiation_type CuK\a
_diffrn_radiation_wavelength 1.54178
_diffrn_reflns_av_R_equivalents 0.0509
_diffrn_reflns_limit_h_max 11
_diffrn_reflns_limit_h_min -11
_diffrn_reflns_limit_k_max 18
_diffrn_reflns_limit_k_min -18
_diffrn_reflns_limit_l_max 21
_diffrn_reflns_limit_l_min -21
_diffrn_reflns_number 39170
_diffrn_reflns_theta_full 67.679
_diffrn_reflns_theta_max 74.768
_diffrn_reflns_theta_min 3.945
_diffrn_standards_number 0
_exptl_absorpt_coefficient_mu 0.765
_exptl_absorpt_correction_T_max 0.7538
_exptl_absorpt_correction_T_min 0.6455
_exptl_absorpt_correction_type multi-scan
_exptl_absorpt_process_details
;
(SADABS; Bruker, 2009)
;
_exptl_crystal_colour colourless
_exptl_crystal_density_diffrn 1.293
_exptl_crystal_description prism
_exptl_crystal_F_000 976
_exptl_crystal_size_max 0.1
_exptl_crystal_size_mid 0.1
_exptl_crystal_size_min 0.1
_refine_diff_density_max 0.200
_refine_diff_density_min -0.190
_refine_ls_abs_structure_details
;
Flack <i>x</i> determined using 1914 quotients
[(<i>I</i>^+^)-(<i>I</i>^-^)]/[(<i>I</i>^+^)+(<i>I</i>^-^)]
(Parsons <i>et al.</i>,  2013)
;
_refine_ls_abs_structure_Flack 0.07(7)
_refine_ls_extinction_method none
_refine_ls_goodness_of_fit_ref 1.061
_refine_ls_hydrogen_treatment mixed
_refine_ls_matrix_type full
_refine_ls_number_parameters 309
_refine_ls_number_reflns 4814
_refine_ls_number_restraints 0
_refine_ls_restrained_S_all 1.061
_refine_ls_R_factor_all 0.0369
_refine_ls_R_factor_gt 0.0342
_refine_ls_shift/su_max 0.000
_refine_ls_shift/su_mean 0.000
_refine_ls_structure_factor_coef Fsqd
_refine_ls_weighting_details 'w=1/[\s^2^(Fo^2^)+(0.0569P)^2^+0.2309P] where P=(Fo^2^+2Fc^2^)/3'
_refine_ls_weighting_scheme calc
_refine_ls_wR_factor_gt 0.0889
_refine_ls_wR_factor_ref 0.0907
_reflns_number_gt 4533
_reflns_number_total 4814
_reflns_threshold_expression I>2\s(I)
_cod_data_source_file su5086sup1.cf
_cod_data_source_block I
_cod_database_code 2240512
_cod_database_fobs_code 2240512
_shelx_space_group_comment
;
The symmetry employed for this shelxl refinement is uniquely defined
by the following loop, which should always be used as a source of
symmetry information in preference to the above space-group names.
They are only intended as comments.
;

loop_
_space_group_symop_operation_xyz
'x, y, z'
'-x+1/2, -y, z+1/2'
'-x, y+1/2, -z+1/2'
'x+1/2, -y+1/2, -z'

loop_
_atom_site_type_symbol
_atom_site_label
_atom_site_fract_x
_atom_site_fract_y
_atom_site_fract_z
_atom_site_U_iso_or_equiv
_atom_site_adp_type
_atom_site_calc_flag
_atom_site_occupancy
O O1 0.83088(19) 0.23759(10) 0.57687(9) 0.0347(4) Uani d 1
O O2 0.89494(17) 0.30771(9) 0.47209(8) 0.0285(3) Uani d 1
O O3 0.8155(2) 0.76251(12) 0.40185(9) 0.0419(4) Uani d 1
O O4 0.66301(16) 0.56275(9) 0.22151(8) 0.0281(3) Uani d 1
O O5 0.69193(19) 0.77820(9) 0.23618(9) 0.0317(3) Uani d 1
O O6 0.26938(18) 0.55485(13) 0.23397(10) 0.0431(4) Uani d 1
O O7 0.40659(17) 0.65832(10) 0.17368(9) 0.0325(3) Uani d 1
C C1 0.8103(2) 0.30106(13) 0.53388(11) 0.0263(4) Uani d 1
C C2 0.6911(2) 0.36998(14) 0.54887(11) 0.0283(4) Uani d 1
H H2A 0.7163 0.4042 0.5959 0.034 Uiso calc 1
H H2B 0.6000 0.3359 0.5593 0.034 Uiso calc 1
C C3 0.6607(2) 0.43885(13) 0.48639(11) 0.0242(4) Uani d 1
C C4 0.5814(2) 0.51480(14) 0.49700(11) 0.0256(4) Uani d 1
C C5 0.5717(2) 0.58423(13) 0.43178(11) 0.0231(4) Uani d 1
H H5A 0.6701 0.5848 0.4074 0.028 Uiso calc 1
C C6 0.5449(2) 0.68248(14) 0.45934(11) 0.0286(4) Uani d 1
H H6A 0.6173 0.6985 0.4990 0.034 Uiso calc 1
H H6B 0.4467 0.6868 0.4824 0.034 Uiso calc 1
C C7 0.5568(3) 0.75115(14) 0.39198(11) 0.0300(5) Uani d 1
C C8 0.7131(3) 0.74107(14) 0.36265(12) 0.0303(5) Uani d 1
C C9 0.7363(2) 0.70236(14) 0.28192(11) 0.0267(4) Uani d 1
C C10 0.6291(2) 0.62327(12) 0.26507(11) 0.0223(4) Uani d 1
C C11 0.4753(2) 0.62691(14) 0.30026(11) 0.0244(4) Uani d 1
C C12 0.4637(2) 0.55420(14) 0.36813(11) 0.0252(4) Uani d 1
C C13 0.5029(2) 0.45512(14) 0.34211(12) 0.0281(4) Uani d 1
H H13A 0.4463 0.4116 0.3737 0.034 Uiso calc 1
H H13B 0.4700 0.4475 0.2886 0.034 Uiso calc 1
C C14 0.6610(2) 0.42778(12) 0.34624(11) 0.0256(4) Uani d 1
H H14 0.7127 0.4174 0.3001 0.031 Uiso calc 1
C C15 0.7308(2) 0.41761(12) 0.41267(12) 0.0240(4) Uani d 1
C C16 0.8869(2) 0.38926(13) 0.42057(11) 0.0272(4) Uani d 1
C C17 0.9756(3) 0.46460(15) 0.45895(13) 0.0324(5) Uani d 1
H H17A 0.9326 0.4792 0.5087 0.049 Uiso calc 1
H H17B 0.9752 0.5195 0.4267 0.049 Uiso calc 1
H H17C 1.0760 0.4435 0.4661 0.049 Uiso calc 1
C C18 0.9605(3) 0.35696(16) 0.34803(13) 0.0377(5) Uani d 1
H H18A 1.0577 0.3334 0.3602 0.057 Uiso calc 1
H H18B 0.9692 0.4084 0.3123 0.057 Uiso calc 1
H H18C 0.9023 0.3082 0.3246 0.057 Uiso calc 1
C C19 0.3075(2) 0.55189(18) 0.39963(13) 0.0366(5) Uani d 1
H H19A 0.3050 0.5147 0.4462 0.055 Uiso calc 1
H H19B 0.2423 0.5250 0.3614 0.055 Uiso calc 1
H H19C 0.2757 0.6145 0.4114 0.055 Uiso calc 1
C C20 0.3701(2) 0.60662(14) 0.23390(13) 0.0290(4) Uani d 1
C C21 0.8924(2) 0.67381(16) 0.26896(14) 0.0351(5) Uani d 1
H H21A 0.9055 0.6559 0.2155 0.053 Uiso calc 1
H H21B 0.9159 0.6218 0.3022 0.053 Uiso calc 1
H H21C 0.9572 0.7253 0.2808 0.053 Uiso calc 1
C C22 0.4455(2) 0.72279(14) 0.33273(11) 0.0284(4) Uani d 1
C C23 0.3275(3) 0.77049(16) 0.31622(13) 0.0399(5) Uani d 1
H H23A 0.3083 0.8264 0.3422 0.048 Uiso calc 1
H H23B 0.2618 0.7489 0.2784 0.048 Uiso calc 1
C C24 0.5349(3) 0.84908(15) 0.42152(14) 0.0449(6) Uani d 1
H H24A 0.5350 0.8919 0.3784 0.067 Uiso calc 1
H H24B 0.6141 0.8649 0.4566 0.067 Uiso calc 1
H H24C 0.4415 0.8531 0.4484 0.067 Uiso calc 1
C C25 0.5110(3) 0.53681(16) 0.57273(12) 0.0339(5) Uani d 1
H H25A 0.5036 0.4808 0.6034 0.051 Uiso calc 1
H H25B 0.4134 0.5619 0.5640 0.051 Uiso calc 1
H H25C 0.5703 0.5821 0.6000 0.051 Uiso calc 1
C C26 0.3148(3) 0.64775(18) 0.10765(13) 0.0379(5) Uani d 1
H H26A 0.3550 0.6834 0.0652 0.057 Uiso calc 1
H H26B 0.2166 0.6698 0.1195 0.057 Uiso calc 1
H H26C 0.3104 0.5828 0.0933 0.057 Uiso calc 1
H H5 0.690(3) 0.760(2) 0.1879(18) 0.048(8) Uiso d 1

loop_
_atom_site_aniso_label
_atom_site_aniso_U_11
_atom_site_aniso_U_22
_atom_site_aniso_U_33
_atom_site_aniso_U_12
_atom_site_aniso_U_13
_atom_site_aniso_U_23
O1 0.0492(9) 0.0275(7) 0.0272(7) 0.0056(7) -0.0029(7) 0.0036(6)
O2 0.0348(8) 0.0230(6) 0.0278(7) 0.0035(6) -0.0013(6) 0.0001(6)
O3 0.0490(10) 0.0459(9) 0.0308(8) -0.0174(8) -0.0085(8) -0.0017(7)
O4 0.0343(8) 0.0247(6) 0.0252(7) -0.0003(6) 0.0025(6) -0.0005(6)
O5 0.0476(9) 0.0231(6) 0.0242(7) -0.0044(6) -0.0031(7) 0.0044(6)
O6 0.0364(9) 0.0530(10) 0.0400(9) -0.0150(8) -0.0122(7) 0.0104(8)
O7 0.0357(8) 0.0360(8) 0.0258(7) -0.0023(7) -0.0060(7) 0.0046(6)
C1 0.0337(10) 0.0222(8) 0.0230(9) -0.0024(8) -0.0059(8) -0.0010(7)
C2 0.0351(11) 0.0263(9) 0.0235(9) 0.0014(8) 0.0006(8) 0.0024(7)
C3 0.0271(10) 0.0242(9) 0.0213(9) -0.0037(7) -0.0009(7) 0.0016(7)
C4 0.0268(9) 0.0282(9) 0.0218(9) -0.0006(7) 0.0022(8) 0.0030(7)
C5 0.0247(10) 0.0246(9) 0.0200(9) 0.0011(7) 0.0026(7) 0.0012(7)
C6 0.0385(11) 0.0274(10) 0.0200(9) 0.0069(9) 0.0018(8) -0.0002(8)
C7 0.0467(13) 0.0212(9) 0.0222(9) 0.0053(8) -0.0017(9) -0.0012(7)
C8 0.0443(13) 0.0208(8) 0.0256(10) -0.0071(8) -0.0054(9) 0.0033(7)
C9 0.0302(10) 0.0260(9) 0.0240(9) -0.0068(8) -0.0017(8) 0.0043(8)
C10 0.0274(9) 0.0214(8) 0.0181(8) -0.0011(7) -0.0015(7) 0.0041(7)
C11 0.0254(9) 0.0236(9) 0.0240(9) 0.0004(7) -0.0015(8) 0.0034(7)
C12 0.0236(9) 0.0282(9) 0.0239(9) -0.0027(8) 0.0005(8) 0.0057(7)
C13 0.0341(11) 0.0235(9) 0.0268(10) -0.0079(8) -0.0064(8) 0.0033(8)
C14 0.0376(11) 0.0168(8) 0.0225(9) -0.0007(8) 0.0000(8) -0.0012(7)
C15 0.0312(10) 0.0178(8) 0.0229(9) -0.0014(7) 0.0021(8) 0.0001(7)
C16 0.0337(11) 0.0229(9) 0.0251(9) 0.0024(8) 0.0024(8) 0.0029(7)
C17 0.0297(10) 0.0307(10) 0.0369(11) -0.0045(8) -0.0003(9) 0.0036(9)
C18 0.0438(13) 0.0372(11) 0.0322(11) 0.0140(10) 0.0081(10) 0.0020(9)
C19 0.0253(10) 0.0499(13) 0.0347(11) -0.0023(9) 0.0043(9) 0.0141(10)
C20 0.0286(10) 0.0294(9) 0.0290(10) 0.0027(8) -0.0018(9) 0.0028(8)
C21 0.0295(11) 0.0421(11) 0.0337(11) -0.0071(9) -0.0010(9) 0.0067(9)
C22 0.0368(12) 0.0259(9) 0.0226(9) 0.0043(8) 0.0030(8) 0.0029(7)
C23 0.0466(14) 0.0412(12) 0.0320(11) 0.0167(11) 0.0006(10) 0.0003(9)
C24 0.0781(18) 0.0246(10) 0.0319(12) 0.0116(11) -0.0072(13) -0.0039(9)
C25 0.0394(12) 0.0370(11) 0.0254(10) 0.0078(9) 0.0084(9) 0.0056(9)
C26 0.0374(12) 0.0503(13) 0.0259(10) 0.0068(10) -0.0070(9) 0.0001(9)

loop_
_atom_type_symbol
_atom_type_description
_atom_type_scat_dispersion_real
_atom_type_scat_dispersion_imag
_atom_type_scat_source
C C 0.0181 0.0091 'International Tables Vol C Tables 4.2.6.8 and 6.1.1.4'
H H 0.0000 0.0000 'International Tables Vol C Tables 4.2.6.8 and 6.1.1.4'
O O 0.0492 0.0322 'International Tables Vol C Tables 4.2.6.8 and 6.1.1.4'

loop_
_geom_angle_atom_site_label_1
_geom_angle_atom_site_label_2
_geom_angle_atom_site_label_3
_geom_angle
C1 O2 C16 121.19(15)
C9 O5 H5 107.9(19)
C20 O7 C26 115.23(17)
O1 C1 O2 117.99(19)
O1 C1 C2 121.03(19)
O2 C1 C2 120.98(17)
C1 C2 H2A 108.1
C1 C2 H2B 108.1
C1 C2 C3 116.77(17)
H2A C2 H2B 107.3
C3 C2 H2A 108.1
C3 C2 H2B 108.1
C4 C3 C2 123.34(18)
C4 C3 C15 122.18(18)
C15 C3 C2 114.43(17)
C3 C4 C5 118.42(17)
C3 C4 C25 122.07(18)
C25 C4 C5 119.37(17)
C4 C5 H5A 105.8
C4 C5 C6 113.15(16)
C4 C5 C12 112.74(16)
C6 C5 H5A 105.8
C6 C5 C12 112.76(16)
C12 C5 H5A 105.8
C5 C6 H6A 109.5
C5 C6 H6B 109.5
C5 C6 C7 110.66(16)
H6A C6 H6B 108.1
C7 C6 H6A 109.5
C7 C6 H6B 109.5
C8 C7 C6 105.02(17)
C8 C7 C24 109.0(2)
C22 C7 C6 107.30(18)
C22 C7 C8 112.11(16)
C22 C7 C24 113.42(19)
C24 C7 C6 109.61(17)
O3 C8 C7 121.0(2)
O3 C8 C9 120.7(2)
C7 C8 C9 118.28(18)
O5 C9 C8 101.10(16)
O5 C9 C10 106.84(16)
O5 C9 C21 113.64(17)
C8 C9 C10 111.18(16)
C21 C9 C8 111.79(18)
C21 C9 C10 111.75(17)
O4 C10 C9 120.13(18)
O4 C10 C11 120.94(17)
C11 C10 C9 118.79(16)
C10 C11 C12 109.63(15)
C20 C11 C10 105.44(16)
C20 C11 C12 113.12(16)
C22 C11 C10 110.06(16)
C22 C11 C12 108.50(16)
C22 C11 C20 110.07(17)
C5 C12 C11 107.71(15)
C5 C12 C13 108.88(16)
C13 C12 C11 112.50(16)
C19 C12 C5 110.12(17)
C19 C12 C11 110.13(17)
C19 C12 C13 107.49(18)
C12 C13 H13A 108.0
C12 C13 H13B 108.0
H13A C13 H13B 107.3
C14 C13 C12 117.01(16)
C14 C13 H13A 108.0
C14 C13 H13B 108.0
C13 C14 H14 118.9
C15 C14 C13 122.23(19)
C15 C14 H14 118.9
C3 C15 C16 113.24(17)
C14 C15 C3 121.92(19)
C14 C15 C16 124.76(19)
O2 C16 C15 108.84(16)
O2 C16 C17 106.30(16)
O2 C16 C18 103.70(15)
C15 C16 C17 110.69(17)
C15 C16 C18 115.82(18)
C18 C16 C17 110.82(19)
C16 C17 H17A 109.5
C16 C17 H17B 109.5
C16 C17 H17C 109.5
H17A C17 H17B 109.5
H17A C17 H17C 109.5
H17B C17 H17C 109.5
C16 C18 H18A 109.5
C16 C18 H18B 109.5
C16 C18 H18C 109.5
H18A C18 H18B 109.5
H18A C18 H18C 109.5
H18B C18 H18C 109.5
C12 C19 H19A 109.5
C12 C19 H19B 109.5
C12 C19 H19C 109.5
H19A C19 H19B 109.5
H19A C19 H19C 109.5
H19B C19 H19C 109.5
O6 C20 O7 123.4(2)
O6 C20 C11 127.3(2)
O7 C20 C11 109.24(17)
C9 C21 H21A 109.5
C9 C21 H21B 109.5
C9 C21 H21C 109.5
H21A C21 H21B 109.5
H21A C21 H21C 109.5
H21B C21 H21C 109.5
C7 C22 C11 112.51(17)
C23 C22 C7 124.1(2)
C23 C22 C11 123.1(2)
C22 C23 H23A 120.0
C22 C23 H23B 120.0
H23A C23 H23B 120.0
C7 C24 H24A 109.5
C7 C24 H24B 109.5
C7 C24 H24C 109.5
H24A C24 H24B 109.5
H24A C24 H24C 109.5
H24B C24 H24C 109.5
C4 C25 H25A 109.5
C4 C25 H25B 109.5
C4 C25 H25C 109.5
H25A C25 H25B 109.5
H25A C25 H25C 109.5
H25B C25 H25C 109.5
O7 C26 H26A 109.5
O7 C26 H26B 109.5
O7 C26 H26C 109.5
H26A C26 H26B 109.5
H26A C26 H26C 109.5
H26B C26 H26C 109.5

loop_
_geom_bond_atom_site_label_1
_geom_bond_atom_site_label_2
_geom_bond_distance
O1 C1 1.208(2)
O2 C1 1.336(3)
O2 C16 1.494(2)
O3 C8 1.206(3)
O4 C10 1.207(2)
O5 C9 1.425(2)
O5 H5 0.89(3)
O6 C20 1.194(3)
O7 C20 1.339(3)
O7 C26 1.439(3)
C1 C2 1.509(3)
C2 H2A 0.9900
C2 H2B 0.9900
C2 C3 1.511(3)
C3 C4 1.338(3)
C3 C15 1.476(3)
C4 C5 1.529(3)
C4 C25 1.510(3)
C5 H5A 1.0000
C5 C6 1.531(3)
C5 C12 1.555(3)
C6 H6A 0.9900
C6 H6B 0.9900
C6 C7 1.551(3)
C7 C8 1.531(3)
C7 C22 1.514(3)
C7 C24 1.532(3)
C8 C9 1.537(3)
C9 C10 1.545(3)
C9 C21 1.510(3)
C10 C11 1.542(3)
C11 C12 1.596(3)
C11 C20 1.540(3)
C11 C22 1.534(3)
C12 C13 1.557(3)
C12 C19 1.537(3)
C13 H13A 0.9900
C13 H13B 0.9900
C13 C14 1.507(3)
C14 H14 0.9500
C14 C15 1.337(3)
C15 C16 1.498(3)
C16 C17 1.524(3)
C16 C18 1.514(3)
C17 H17A 0.9800
C17 H17B 0.9800
C17 H17C 0.9800
C18 H18A 0.9800
C18 H18B 0.9800
C18 H18C 0.9800
C19 H19A 0.9800
C19 H19B 0.9800
C19 H19C 0.9800
C21 H21A 0.9800
C21 H21B 0.9800
C21 H21C 0.9800
C22 C23 1.320(3)
C23 H23A 0.9500
C23 H23B 0.9500
C24 H24A 0.9800
C24 H24B 0.9800
C24 H24C 0.9800
C25 H25A 0.9800
C25 H25B 0.9800
C25 H25C 0.9800
C26 H26A 0.9800
C26 H26B 0.9800
C26 H26C 0.9800

loop_
_geom_torsion_atom_site_label_1
_geom_torsion_atom_site_label_2
_geom_torsion_atom_site_label_3
_geom_torsion_atom_site_label_4
_geom_torsion
O1 C1 C2 C3 -171.76(19)
O2 C1 C2 C3 7.3(3)
O3 C8 C9 O5 -106.8(2)
O3 C8 C9 C10 140.1(2)
O3 C8 C9 C21 14.4(3)
O4 C10 C11 C12 77.8(2)
O4 C10 C11 C20 -44.2(2)
O4 C10 C11 C22 -162.91(17)
O5 C9 C10 O4 99.8(2)
O5 C9 C10 C11 -76.0(2)
C1 O2 C16 C15 -39.0(2)
C1 O2 C16 C17 80.2(2)
C1 O2 C16 C18 -162.85(18)
C1 C2 C3 C4 -165.57(19)
C1 C2 C3 C15 12.1(3)
C2 C3 C4 C5 173.63(18)
C2 C3 C4 C25 -1.9(3)
C2 C3 C15 C14 137.95(19)
C2 C3 C15 C16 -45.1(2)
C3 C4 C5 C6 -152.62(19)
C3 C4 C5 C12 77.9(2)
C3 C15 C16 O2 57.5(2)
C3 C15 C16 C17 -59.0(2)
C3 C15 C16 C18 173.82(17)
C4 C3 C15 C14 -44.4(3)
C4 C3 C15 C16 132.5(2)
C4 C5 C6 C7 172.39(18)
C4 C5 C12 C11 -174.52(16)
C4 C5 C12 C13 -52.3(2)
C4 C5 C12 C19 65.4(2)
C5 C6 C7 C8 -61.0(2)
C5 C6 C7 C22 58.4(2)
C5 C6 C7 C24 -178.0(2)
C5 C12 C13 C14 -31.2(2)
C6 C5 C12 C11 55.8(2)
C6 C5 C12 C13 178.09(16)
C6 C5 C12 C19 -64.3(2)
C6 C7 C8 O3 -65.4(2)
C6 C7 C8 C9 114.26(18)
C6 C7 C22 C11 -62.5(2)
C6 C7 C22 C23 110.9(2)
C7 C8 C9 O5 73.5(2)
C7 C8 C9 C10 -39.6(2)
C7 C8 C9 C21 -165.25(18)
C8 C7 C22 C11 52.3(2)
C8 C7 C22 C23 -134.3(2)
C8 C9 C10 O4 -150.80(18)
C8 C9 C10 C11 33.5(2)
C9 C10 C11 C12 -106.49(19)
C9 C10 C11 C20 131.44(17)
C9 C10 C11 C22 12.8(2)
C10 C11 C12 C5 64.23(19)
C10 C11 C12 C13 -55.8(2)
C10 C11 C12 C19 -175.66(17)
C10 C11 C20 O6 133.4(2)
C10 C11 C20 O7 -47.7(2)
C10 C11 C22 C7 -57.5(2)
C10 C11 C22 C23 129.0(2)
C11 C12 C13 C14 88.1(2)
C12 C5 C6 C7 -58.2(2)
C12 C11 C20 O6 13.6(3)
C12 C11 C20 O7 -167.50(16)
C12 C11 C22 C7 62.4(2)
C12 C11 C22 C23 -111.0(2)
C12 C13 C14 C15 67.9(2)
C13 C14 C15 C3 -4.4(3)
C13 C14 C15 C16 179.03(17)
C14 C15 C16 O2 -125.66(19)
C14 C15 C16 C17 117.9(2)
C14 C15 C16 C18 -9.4(3)
C15 C3 C4 C5 -3.8(3)
C15 C3 C4 C25 -179.4(2)
C16 O2 C1 O1 -173.54(18)
C16 O2 C1 C2 7.3(3)
C19 C12 C13 C14 -150.45(18)
C20 C11 C12 C5 -178.42(16)
C20 C11 C12 C13 61.6(2)
C20 C11 C12 C19 -58.3(2)
C20 C11 C22 C7 -173.30(17)
C20 C11 C22 C23 13.2(3)
C21 C9 C10 O4 -25.1(3)
C21 C9 C10 C11 159.17(17)
C22 C7 C8 O3 178.38(19)
C22 C7 C8 C9 -1.9(2)
C22 C11 C12 C5 -56.0(2)
C22 C11 C12 C13 -175.99(17)
C22 C11 C12 C19 64.1(2)
C22 C11 C20 O6 -107.9(3)
C22 C11 C20 O7 71.0(2)
C24 C7 C8 O3 52.0(3)
C24 C7 C8 C9 -128.35(18)
C24 C7 C22 C11 176.34(19)
C24 C7 C22 C23 -10.3(3)
C25 C4 C5 C6 23.1(3)
C25 C4 C5 C12 -106.4(2)
C26 O7 C20 O6 0.2(3)
C26 O7 C20 C11 -178.71(17)
